data_2107025
loop_
_publ_author_name
'Koster, A.S.'
'Kools, F.X.N.M.'
'Rieck, G.D.'

_publ_section_title
;
 The crystal structure of potassium tungstate, K2 W O4
;
_journal_name_full 'Acta Crystallographica B (24,1968-38,1982)'
_journal_page_first 1704
_journal_page_last 1708
_journal_volume 25
_journal_year 1969
_chemical_formula_sum 'K2 O4 W'
_chemical_name_systematic 'K2 (W O4)'
_space_group_IT_number 12
_symmetry_space_group_name_Hall '-C 2y'
_symmetry_space_group_name_H-M 'C 1 2/m 1'
_cell_angle_alpha 90
_cell_angle_beta 115.96
_cell_angle_gamma 90
_cell_formula_units_Z 4
_cell_length_a 12.39
_cell_length_b 6.105
_cell_length_c 7.56
_cell_volume 514.146
_citation_journal_id_ASTM ACBCAR
_cod_data_source_file Koster_ACBCAR_1969_1136.cif
_cod_data_source_block K2O4W1
_cod_original_cell_volume 514.1463
_cod_original_formula_sum 'K2 O4 W1'
_cod_database_code 2107025

loop_
_symmetry_equiv_pos_as_xyz
x,y,z
-x,y,-z
-x,-y,-z
x,-y,z
x+1/2,y+1/2,z
-x+1/2,y+1/2,-z
-x+1/2,-y+1/2,-z
x+1/2,-y+1/2,z

loop_
_atom_site_label
_atom_site_type_symbol
_atom_site_fract_x
_atom_site_fract_y
_atom_site_fract_z
_atom_site_occupancy
_atom_site_U_iso_or_equiv
O2 O-2 0.336 0 0.377 1 0.0
W1 W+6 0.1755 0 0.2275 1 0.0
O1 O-2 0.084 0 0.351 1 0.0
O3 O-2 0.141 0.239 0.074 1 0.0
K2 K+1 0.346 0.5 0.259 1 0.0
K1 K+1 0.01 0.5 0.235 1 0.0
